data_4069055
loop_
_publ_author_name
'Zhang, Wenjuan'
'Katao, Shohei'
'Sun, Wen-Hua'
'Nomura, Kotohiro'

_publ_section_title
;
 Synthesis of (1-Adamantylimido)vanadium(V)-alkyl Complexes Containing a
 Chelate Alkoxo(imino)pyridine Ligand, and Reactions with Alcohols (ROH)
 That Proceed via Intermediates Formed by Coordination of ROH
;
_journal_issue 5
_journal_name_full Organometallics
_journal_page_first 1558
_journal_paper_doi 10.1021/om8012234
_journal_volume 28
_journal_year 2009
_chemical_formula_moiety 'C60 H84 N5 O2 Si V '
_chemical_formula_sum 'C60 H84 N5 O2 Si V'
_chemical_formula_weight 986.38
_space_group_IT_number 14
_symmetry_cell_setting monoclinic
_symmetry_Int_Tables_number 14
_symmetry_space_group_name_Hall '-P 2ybc'
_symmetry_space_group_name_H-M 'P 1 21/c 1'
_cell_angle_alpha 90.0000
_cell_angle_beta 97.306(2)
_cell_angle_gamma 90.0000
_cell_formula_units_Z 4
_cell_length_a 16.5172(16)
_cell_length_b 16.9839(15)
_cell_length_c 21.2017(18)
_cell_measurement_reflns_used 11209
_cell_measurement_temperature 193.1
_cell_measurement_theta_max 23.2
_cell_measurement_theta_min 3.0
_cell_volume 5899.4(9)
_computing_cell_refinement PROCESS-AUTO
_computing_data_collection PROCESS-AUTO
_computing_data_reduction CrystalStructure
_computing_publication_material 'CrystalStructure 3.8'
_computing_structure_refinement CRYSTALS
_computing_structure_solution SIR92
_diffrn_detector_area_resol_mean 10.00
_diffrn_measured_fraction_theta_full 0.993
_diffrn_measured_fraction_theta_max 0.993
_diffrn_measurement_device_type 'Rigaku RAXIS-RAPID'
_diffrn_measurement_method \w
_diffrn_radiation_type 'Mo K\a'
_diffrn_radiation_wavelength 0.71075
_diffrn_reflns_av_R_equivalents 0.168
_diffrn_reflns_limit_h_max 18
_diffrn_reflns_limit_h_min -18
_diffrn_reflns_limit_k_max 18
_diffrn_reflns_limit_k_min -18
_diffrn_reflns_limit_l_max 21
_diffrn_reflns_limit_l_min -23
_diffrn_reflns_number 38733
_diffrn_reflns_theta_full 23.25
_diffrn_reflns_theta_max 23.25
_exptl_absorpt_coefficient_mu 0.231
_exptl_absorpt_correction_T_max 0.988
_exptl_absorpt_correction_T_min 0.348
_exptl_absorpt_correction_type multi-scan
_exptl_absorpt_process_details
;
    Higashi, T. (1995). Program for Absorption Correction.
    Rigaku Corporation, Tokyo, Japan.
;
_exptl_crystal_colour yellow
_exptl_crystal_density_diffrn 1.110
_exptl_crystal_density_method 'not measured'
_exptl_crystal_description block
_exptl_crystal_F_000 2128.00
_exptl_crystal_size_max 0.15
_exptl_crystal_size_mid 0.10
_exptl_crystal_size_min 0.05
_refine_diff_density_max 0.29
_refine_diff_density_min -0.20
_refine_ls_extinction_method none
_refine_ls_goodness_of_fit_ref 1.001
_refine_ls_hydrogen_treatment refall
_refine_ls_number_parameters 696
_refine_ls_number_reflns 2250
_refine_ls_R_factor_gt 0.0681
_refine_ls_shift/su_max 0.0003
_refine_ls_structure_factor_coef Fsqd
_refine_ls_weighting_details 'w = 1/[0.0047Fo^2^ + 1.0000\s(Fo^2^)]/(4Fo^2^)'
_refine_ls_weighting_scheme calc
_refine_ls_wR_factor_ref 0.1715
_reflns_number_gt 2220
_reflns_number_total 8407
_reflns_threshold_expression F^2^>2.0\s(F^2^)
_cod_data_source_file om8012234_si_003.cif
_cod_data_source_block '_zhangwj-monoalkyl'
_cod_original_formula_sum 'C60 H84 N5 O2 Si V '
_cod_database_code 4069055

loop_
_symmetry_equiv_pos_site_id
_symmetry_equiv_pos_as_xyz
1 +X,+Y,+Z
2 -X,1/2+Y,1/2-Z
3 -X,-Y,-Z
4 +X,1/2-Y,1/2+Z

loop_
_atom_site_label
_atom_site_type_symbol
_atom_site_fract_x
_atom_site_fract_y
_atom_site_fract_z
_atom_site_U_iso_or_equiv
_atom_site_adp_type
_atom_site_occupancy
_atom_site_symmetry_multiplicity
_atom_site_calc_flag
_atom_site_refinement_flags
V(1) V 0.35848(16) 0.34699(14) 0.57576(12) 0.0903(9) Uani 1.00 1 d .
Si(1) Si 0.3574(3) 0.2834(2) 0.4284(2) 0.1198(19) Uani 1.00 1 d .
O(1) O 0.2828(4) 0.2821(4) 0.5987(4) 0.089(3) Uani 1.00 1 d .
O(2) O 0.3181(4) 0.4381(5) 0.5450(3) 0.089(3) Uani 1.00 1 d .
N(1) N 0.4377(7) 0.3565(5) 0.6297(5) 0.082(4) Uani 1.00 1 d .
N(2) N 0.1651(8) 0.1620(7) 0.6936(5) 0.080(4) Uani 1.00 1 d .
N(3) N -0.0010(8) 0.0657(6) 0.7516(5) 0.078(4) Uani 1.00 1 d .
N(4) N 0.2795(7) 0.6450(12) 0.5097(6) 0.093(5) Uani 1.00 1 d .
N(5) N 0.1840(8) 0.8191(11) 0.4489(6) 0.100(5) Uani 1.00 1 d .
C(1) C 0.4154(7) 0.2916(7) 0.5095(5) 0.108(5) Uani 1.00 1 d .
C(2) C 0.3901(11) 0.1960(8) 0.3855(6) 0.190(8) Uani 1.00 1 d .
C(3) C 0.2463(8) 0.2728(8) 0.4315(6) 0.157(7) Uani 1.00 1 d .
C(4) C 0.3714(9) 0.3730(8) 0.3801(6) 0.153(7) Uani 1.00 1 d .
C(5) C 0.5108(10) 0.3613(10) 0.6727(9) 0.099(7) Uani 1.00 1 d .
C(6) C 0.5784(11) 0.3935(10) 0.6377(8) 0.153(8) Uani 1.00 1 d .
C(7) C 0.5394(13) 0.2803(11) 0.6935(10) 0.186(10) Uani 1.00 1 d .
C(8) C 0.5033(12) 0.4060(13) 0.7293(10) 0.194(10) Uani 1.00 1 d .
C(9) C 0.6633(15) 0.3973(16) 0.6809(11) 0.151(10) Uani 1.00 1 d .
C(10) C 0.6824(13) 0.320(2) 0.6993(12) 0.192(12) Uani 1.00 1 d .
C(11) C 0.6256(18) 0.2847(14) 0.7382(17) 0.195(13) Uani 1.00 1 d .
C(12) C 0.610(2) 0.325(2) 0.7934(13) 0.250(16) Uani 1.00 1 d .
C(13) C 0.5863(13) 0.4099(18) 0.7757(11) 0.177(11) Uani 1.00 1 d .
C(14) C 0.6472(11) 0.4478(10) 0.7343(10) 0.151(8) Uani 1.00 1 d .
C(15) C 0.2711(10) 0.2349(10) 0.6530(8) 0.102(7) Uani 1.00 1 d .
C(16) C 0.2824(8) 0.2885(9) 0.7114(6) 0.137(7) Uani 1.00 1 d .
C(17) C 0.3299(8) 0.1669(9) 0.6563(8) 0.167(7) Uani 1.00 1 d .
C(18) C 0.1840(10) 0.2060(7) 0.6429(9) 0.072(6) Uani 1.00 1 d .
C(19) C 0.0900(12) 0.1326(7) 0.6916(7) 0.072(6) Uani 1.00 1 d .
C(20) C 0.0296(9) 0.1441(7) 0.6415(8) 0.076(5) Uani 1.00 1 d .
C(21) C 0.0484(10) 0.1885(7) 0.5895(6) 0.075(5) Uani 1.00 1 d .
C(22) C 0.1277(12) 0.2192(6) 0.5916(7) 0.069(5) Uani 1.00 1 d .
C(23) C 0.0713(11) 0.0841(7) 0.7486(6) 0.072(5) Uani 1.00 1 d .
C(24) C 0.1456(9) 0.0683(7) 0.7968(6) 0.120(6) Uani 1.00 1 d .
C(25) C -0.0232(6) 0.0222(11) 0.8057(7) 0.074(6) Uani 1.00 1 d .
C(26) C -0.0314(7) -0.0595(11) 0.7977(6) 0.081(6) Uani 1.00 1 d .
C(27) C -0.0607(7) -0.1031(7) 0.8454(8) 0.089(5) Uani 1.00 1 d .
C(28) C -0.0811(8) -0.0664(10) 0.8993(7) 0.097(6) Uani 1.00 1 d .
C(29) C -0.0701(7) 0.0138(11) 0.9063(6) 0.098(6) Uani 1.00 1 d .
C(30) C -0.0423(8) 0.0587(8) 0.8591(7) 0.079(5) Uani 1.00 1 d .
C(31) C -0.0137(10) -0.1016(8) 0.7385(6) 0.090(6) Uani 1.00 1 d .
C(32) C 0.0667(10) -0.1465(10) 0.7526(7) 0.160(7) Uani 1.00 1 d .
C(33) C -0.0762(9) -0.1611(8) 0.7126(6) 0.141(7) Uani 1.00 1 d .
C(34) C -0.0361(9) 0.1468(9) 0.8658(6) 0.093(6) Uani 1.00 1 d .
C(35) C -0.1186(10) 0.1852(7) 0.8707(6) 0.132(6) Uani 1.00 1 d .
C(36) C 0.0210(10) 0.1705(7) 0.9235(7) 0.138(7) Uani 1.00 1 d .
C(37) C 0.3308(9) 0.5201(10) 0.5549(7) 0.079(6) Uani 1.00 1 d .
C(38) C 0.4176(7) 0.5434(6) 0.5419(6) 0.110(5) Uani 1.00 1 d .
C(39) C 0.3164(8) 0.5383(6) 0.6224(5) 0.119(6) Uani 1.00 1 d .
C(40) C 0.2701(12) 0.5649(14) 0.5111(9) 0.092(8) Uani 1.00 1 d .
C(41) C 0.2206(16) 0.6854(11) 0.4695(10) 0.095(8) Uani 1.00 1 d .
C(42) C 0.1534(11) 0.6501(17) 0.4340(7) 0.118(8) Uani 1.00 1 d .
C(43) C 0.1490(13) 0.5677(13) 0.4376(9) 0.129(9) Uani 1.00 1 d .
C(44) C 0.2082(14) 0.5257(12) 0.4755(8) 0.108(8) Uani 1.00 1 d .
C(45) C 0.2394(13) 0.7738(14) 0.4752(7) 0.106(8) Uani 1.00 1 d .
C(46) C 0.3218(11) 0.8019(8) 0.5070(7) 0.143(7) Uani 1.00 1 d .
C(47) C 0.1891(10) 0.9024(13) 0.4516(10) 0.126(8) Uani 1.00 1 d .
C(48) C 0.1617(11) 0.9479(14) 0.5007(9) 0.139(9) Uani 1.00 1 d .
C(49) C 0.1573(13) 1.0299(13) 0.4922(11) 0.187(11) Uani 1.00 1 d .
C(50) C 0.1859(14) 1.0614(13) 0.4366(16) 0.197(12) Uani 1.00 1 d .
C(51) C 0.2122(15) 1.006(2) 0.3909(10) 0.229(15) Uani 1.00 1 d .
C(52) C 0.2174(15) 0.9316(13) 0.3966(17) 0.186(13) Uani 1.00 1 d .
C(53) C 0.1342(16) 0.9031(10) 0.5558(10) 0.148(9) Uani 1.00 1 d .
C(54) C 0.0496(13) 0.9252(9) 0.5631(7) 0.166(8) Uani 1.00 1 d .
C(55) C 0.1851(11) 0.9290(13) 0.6152(9) 0.218(11) Uani 1.00 1 d .
C(56) C 0.252(2) 0.8892(17) 0.3457(12) 0.228(14) Uani 1.00 1 d .
C(57) C 0.185(2) 0.858(2) 0.2985(14) 0.46(2) Uani 1.00 1 d .
C(58) C 0.290(2) 0.9413(15) 0.3024(18) 0.47(2) Uani 1.00 1 d .
C(59) C 0.542(2) 0.509(2) 0.9780(19) 0.390(18) Uiso 1.00 1 d .
C(60) C 0.500(3) 0.543(2) 0.917(2) 0.54(3) Uiso 1.00 1 d .
H(1) H 0.4670 0.3209 0.5055 0.130 Uiso 1.00 1 c R
H(2) H 0.4288 0.2370 0.5251 0.130 Uiso 1.00 1 c R
H(3) H 0.4036 0.1519 0.4163 0.228 Uiso 1.00 1 c R
H(4) H 0.3448 0.1793 0.3523 0.228 Uiso 1.00 1 c R
H(5) H 0.4393 0.2096 0.3647 0.228 Uiso 1.00 1 c R
H(6) H 0.2159 0.2858 0.3890 0.189 Uiso 1.00 1 c R
H(7) H 0.2340 0.2174 0.4431 0.189 Uiso 1.00 1 c R
H(8) H 0.2292 0.3096 0.4642 0.189 Uiso 1.00 1 c R
H(9) H 0.3357 0.3328 0.3415 0.184 Uiso 1.00 1 c R
H(10) H 0.3448 0.4190 0.3985 0.184 Uiso 1.00 1 c R
H(11) H 0.4310 0.3837 0.3807 0.184 Uiso 1.00 1 c R
H(12) H 0.5838 0.3586 0.6004 0.184 Uiso 1.00 1 c R
H(13) H 0.5630 0.4478 0.6223 0.184 Uiso 1.00 1 c R
H(14) H 0.4980 0.2554 0.7177 0.223 Uiso 1.00 1 c R
H(15) H 0.5457 0.2478 0.6551 0.223 Uiso 1.00 1 c R
H(16) H 0.4859 0.4608 0.7168 0.232 Uiso 1.00 1 c R
H(17) H 0.4608 0.3808 0.7523 0.232 Uiso 1.00 1 c R
H(18) H 0.7063 0.4206 0.6573 0.181 Uiso 1.00 1 c R
H(19) H 0.6826 0.2873 0.6600 0.230 Uiso 1.00 1 c R
H(20) H 0.7381 0.3195 0.7241 0.230 Uiso 1.00 1 c R
H(21) H 0.6442 0.2300 0.7500 0.233 Uiso 1.00 1 c R
H(22) H 0.5634 0.2984 0.8114 0.300 Uiso 1.00 1 c R
H(23) H 0.6593 0.3240 0.8256 0.300 Uiso 1.00 1 c R
H(24) H 0.5807 0.4424 0.8143 0.212 Uiso 1.00 1 c R
H(25) H 0.7000 0.4580 0.7618 0.181 Uiso 1.00 1 c R
H(26) H 0.6238 0.4988 0.7169 0.181 Uiso 1.00 1 c R
H(27) H 0.3411 0.3043 0.7205 0.164 Uiso 1.00 1 c R
H(28) H 0.2478 0.3366 0.7029 0.164 Uiso 1.00 1 c R
H(29) H 0.2658 0.2597 0.7488 0.164 Uiso 1.00 1 c R
H(30) H 0.3214 0.1368 0.6155 0.200 Uiso 1.00 1 c R
H(31) H 0.3871 0.1873 0.6633 0.200 Uiso 1.00 1 c R
H(32) H 0.3203 0.1315 0.6922 0.200 Uiso 1.00 1 c R
H(33) H -0.0261 0.1214 0.6421 0.091 Uiso 1.00 1 c R
H(34) H 0.0065 0.1981 0.5519 0.090 Uiso 1.00 1 c R
H(35) H 0.1427 0.2510 0.5551 0.083 Uiso 1.00 1 c R
H(36) H 0.1542 0.1136 0.8271 0.144 Uiso 1.00 1 c R
H(37) H 0.1948 0.0619 0.7742 0.144 Uiso 1.00 1 c R
H(38) H 0.1368 0.0191 0.8209 0.144 Uiso 1.00 1 c R
H(39) H -0.0672 -0.1614 0.8406 0.107 Uiso 1.00 1 c R
H(40) H -0.1035 -0.0978 0.9330 0.116 Uiso 1.00 1 c R
H(41) H -0.0826 0.0400 0.9462 0.118 Uiso 1.00 1 c R
H(42) H -0.0079 -0.0616 0.7047 0.108 Uiso 1.00 1 c R
H(43) H 0.1096 -0.1105 0.7739 0.193 Uiso 1.00 1 c R
H(44) H 0.0592 -0.1920 0.7812 0.193 Uiso 1.00 1 c R
H(45) H 0.0838 -0.1663 0.7119 0.193 Uiso 1.00 1 c R
H(46) H -0.0502 -0.2013 0.6872 0.169 Uiso 1.00 1 c R
H(47) H -0.0990 -0.1877 0.7486 0.169 Uiso 1.00 1 c R
H(48) H -0.1213 -0.1341 0.6847 0.169 Uiso 1.00 1 c R
H(49) H -0.0145 0.1683 0.8273 0.112 Uiso 1.00 1 c R
H(50) H -0.1427 0.1619 0.9074 0.159 Uiso 1.00 1 c R
H(51) H -0.1110 0.2431 0.8774 0.159 Uiso 1.00 1 c R
H(52) H -0.1561 0.1756 0.8306 0.159 Uiso 1.00 1 c R
H(53) H 0.0076 0.2251 0.9365 0.165 Uiso 1.00 1 c R
H(54) H 0.0150 0.1333 0.9592 0.165 Uiso 1.00 1 c R
H(55) H 0.0785 0.1690 0.9134 0.165 Uiso 1.00 1 c R
H(56) H 0.4585 0.5223 0.5766 0.132 Uiso 1.00 1 c R
H(57) H 0.4284 0.5209 0.5002 0.132 Uiso 1.00 1 c R
H(58) H 0.4220 0.6021 0.5405 0.132 Uiso 1.00 1 c R
H(59) H 0.3070 0.5961 0.6268 0.143 Uiso 1.00 1 c R
H(60) H 0.2674 0.5087 0.6327 0.143 Uiso 1.00 1 c R
H(61) H 0.3652 0.5221 0.6523 0.143 Uiso 1.00 1 c R
H(62) H 0.1108 0.6818 0.4074 0.142 Uiso 1.00 1 c R
H(63) H 0.1026 0.5392 0.4125 0.155 Uiso 1.00 1 c R
H(64) H 0.2057 0.4669 0.4768 0.129 Uiso 1.00 1 c R
H(65) H 0.3430 0.7641 0.5414 0.172 Uiso 1.00 1 c R
H(66) H 0.3609 0.8049 0.4748 0.172 Uiso 1.00 1 c R
H(67) H 0.3157 0.8552 0.5259 0.172 Uiso 1.00 1 c R
H(68) H 0.1351 1.0648 0.5238 0.224 Uiso 1.00 1 c R
H(69) H 0.1879 1.1195 0.4293 0.237 Uiso 1.00 1 c R
H(70) H 0.2278 1.0290 0.3507 0.275 Uiso 1.00 1 c R
H(71) H 0.1390 0.8450 0.5495 0.177 Uiso 1.00 1 c R
H(72) H 0.0319 0.8963 0.6001 0.199 Uiso 1.00 1 c R
H(73) H 0.0467 0.9832 0.5706 0.199 Uiso 1.00 1 c R
H(74) H 0.0129 0.9112 0.5235 0.199 Uiso 1.00 1 c R
H(75) H 0.1620 0.9070 0.6529 0.262 Uiso 1.00 1 c R
H(76) H 0.2423 0.9096 0.6152 0.262 Uiso 1.00 1 c R
H(77) H 0.1852 0.9879 0.6175 0.262 Uiso 1.00 1 c R
H(78) H 0.2899 0.8466 0.3632 0.274 Uiso 1.00 1 c R
H(79) H 0.1740 0.8016 0.3088 0.549 Uiso 1.00 1 c R
H(80) H 0.1341 0.8895 0.3003 0.549 Uiso 1.00 1 c R
H(81) H 0.2013 0.8611 0.2548 0.549 Uiso 1.00 1 c R
H(82) H 0.2460 0.9680 0.2730 0.568 Uiso 1.00 1 c R
H(83) H 0.3248 0.9094 0.2771 0.568 Uiso 1.00 1 c R
H(84) H 0.3237 0.9817 0.3277 0.568 Uiso 1.00 1 c R

loop_
_atom_site_aniso_label
_atom_site_aniso_U_11
_atom_site_aniso_U_22
_atom_site_aniso_U_33
_atom_site_aniso_U_12
_atom_site_aniso_U_13
_atom_site_aniso_U_23
V(1) 0.093(2) 0.0892(18) 0.0967(18) -0.0048(17) 0.0415(17) 0.0144(16)
Si(1) 0.125(4) 0.129(3) 0.111(3) -0.006(3) 0.036(3) 0.007(3)
O(1) 0.086(6) 0.078(5) 0.113(6) -0.011(4) 0.055(5) 0.016(5)
O(2) 0.105(7) 0.055(6) 0.115(7) -0.006(5) 0.040(5) 0.012(5)
N(1) 0.065(8) 0.105(8) 0.074(7) -0.015(8) 0.000(7) 0.024(7)
N(2) 0.068(10) 0.082(8) 0.094(10) 0.007(7) 0.030(7) 0.012(7)
N(3) 0.072(9) 0.075(8) 0.092(9) -0.000(6) 0.038(7) 0.007(6)
N(4) 0.093(10) 0.084(10) 0.106(10) -0.006(10) 0.032(8) 0.002(9)
N(5) 0.108(12) 0.092(12) 0.101(10) 0.004(9) 0.022(8) 0.012(8)
C(1) 0.108(11) 0.113(11) 0.108(10) 0.000(8) 0.027(9) 0.012(8)
C(2) 0.26(2) 0.198(16) 0.123(12) 0.100(15) 0.055(13) -0.029(12)
C(3) 0.136(15) 0.166(15) 0.169(15) -0.046(12) 0.019(12) -0.002(11)
C(4) 0.157(15) 0.163(14) 0.139(12) -0.069(11) 0.015(11) 0.027(11)
C(5) 0.088(14) 0.106(14) 0.105(13) -0.025(12) 0.019(12) 0.041(12)
C(6) 0.101(14) 0.206(19) 0.152(15) -0.039(13) 0.012(15) 0.033(13)
C(7) 0.15(2) 0.137(19) 0.26(2) 0.001(15) -0.014(18) 0.043(16)
C(8) 0.114(18) 0.34(3) 0.121(16) 0.006(16) -0.015(16) -0.047(18)
C(9) 0.13(2) 0.18(2) 0.15(2) -0.004(18) 0.052(16) -0.008(18)
C(10) 0.111(19) 0.24(2) 0.23(2) -0.01(2) 0.023(18) 0.03(2)
C(11) 0.13(2) 0.20(2) 0.23(3) -0.006(19) -0.04(2) 0.11(2)
C(12) 0.20(3) 0.41(4) 0.13(2) -0.09(2) -0.02(2) 0.16(2)
C(13) 0.105(18) 0.34(3) 0.089(15) -0.03(2) 0.014(15) -0.007(18)
C(14) 0.105(16) 0.179(18) 0.164(17) -0.029(13) 0.000(15) 0.031(16)
C(15) 0.053(13) 0.130(14) 0.127(15) -0.015(11) 0.035(11) 0.022(12)
C(16) 0.122(14) 0.210(17) 0.081(10) -0.058(12) 0.025(10) 0.027(12)
C(17) 0.071(11) 0.171(14) 0.27(2) 0.046(12) 0.057(12) 0.145(14)
C(18) 0.078(15) 0.061(9) 0.080(11) 0.027(9) 0.024(13) 0.014(9)
C(19) 0.074(13) 0.065(10) 0.079(13) 0.006(10) 0.020(12) -0.002(9)
C(20) 0.094(14) 0.066(9) 0.076(9) 0.003(9) 0.043(12) 0.008(9)
C(21) 0.079(13) 0.066(9) 0.080(12) 0.004(8) 0.007(9) -0.005(8)
C(22) 0.077(12) 0.055(8) 0.081(12) 0.012(9) 0.033(10) 0.001(8)
C(23) 0.082(13) 0.062(9) 0.079(12) 0.005(9) 0.033(12) 0.008(8)
C(24) 0.096(12) 0.157(14) 0.114(12) -0.004(10) 0.038(10) 0.056(10)
C(25) 0.045(9) 0.077(13) 0.106(14) -0.007(8) 0.035(8) 0.011(12)
C(26) 0.085(11) 0.078(13) 0.085(12) -0.007(8) 0.030(9) -0.013(11)
C(27) 0.107(11) 0.077(10) 0.092(11) -0.001(8) 0.044(9) 0.010(10)
C(28) 0.116(12) 0.077(12) 0.106(13) -0.021(10) 0.043(10) 0.030(10)
C(29) 0.099(11) 0.115(14) 0.093(11) -0.006(10) 0.063(9) 0.019(11)
C(30) 0.101(11) 0.054(11) 0.089(11) -0.009(8) 0.046(9) -0.011(10)
C(31) 0.096(14) 0.086(11) 0.089(12) -0.011(10) 0.018(10) 0.006(9)
C(32) 0.134(15) 0.218(18) 0.130(13) 0.039(15) 0.019(12) -0.060(12)
C(33) 0.161(16) 0.129(13) 0.136(13) -0.034(13) 0.033(11) -0.033(10)
C(34) 0.105(12) 0.102(13) 0.081(10) -0.020(11) 0.045(9) -0.017(10)
C(35) 0.163(15) 0.096(11) 0.149(14) 0.015(11) 0.064(12) -0.013(9)
C(36) 0.183(17) 0.093(11) 0.140(14) -0.034(11) 0.033(13) 0.002(10)
C(37) 0.078(13) 0.104(13) 0.059(10) 0.014(11) 0.019(9) 0.013(9)
C(38) 0.068(10) 0.088(10) 0.177(14) -0.002(8) 0.031(10) 0.029(8)
C(39) 0.151(14) 0.103(11) 0.105(11) 0.034(9) 0.024(10) 0.011(8)
C(40) 0.087(16) 0.12(2) 0.070(13) -0.018(15) 0.024(12) -0.010(13)
C(41) 0.128(18) 0.077(15) 0.092(13) 0.049(17) 0.060(13) 0.040(12)
C(42) 0.046(10) 0.23(3) 0.076(11) -0.010(15) -0.005(8) -0.040(15)
C(43) 0.18(2) 0.070(11) 0.162(19) -0.042(14) 0.12(2) -0.040(13)
C(44) 0.119(17) 0.121(18) 0.084(13) 0.057(16) 0.019(11) 0.018(12)
C(45) 0.104(18) 0.12(2) 0.096(13) 0.014(16) 0.006(12) 0.008(12)
C(46) 0.145(16) 0.089(11) 0.190(17) -0.005(12) 0.000(14) 0.012(10)
C(47) 0.159(17) 0.086(18) 0.136(18) -0.009(13) 0.033(13) 0.058(15)
C(48) 0.186(18) 0.13(2) 0.115(15) 0.020(14) 0.064(13) -0.016(15)
C(49) 0.27(2) 0.059(14) 0.24(2) 0.032(14) 0.06(2) -0.012(15)
C(50) 0.21(2) 0.15(2) 0.24(2) -0.013(16) 0.05(2) 0.11(2)
C(51) 0.26(2) 0.30(4) 0.15(2) 0.05(2) 0.122(18) 0.01(2)
C(52) 0.19(2) 0.063(14) 0.31(4) 0.025(14) 0.04(2) 0.07(2)
C(53) 0.23(2) 0.102(13) 0.126(17) 0.037(15) 0.074(19) 0.006(12)
C(54) 0.23(2) 0.140(16) 0.131(15) -0.002(15) 0.031(16) -0.025(11)
C(55) 0.145(18) 0.36(3) 0.146(18) -0.025(18) 0.008(15) -0.021(19)
C(56) 0.36(3) 0.21(2) 0.14(2) 0.16(2) 0.15(2) 0.058(17)
C(57) 0.47(5) 0.71(7) 0.16(2) 0.41(5) -0.10(3) -0.16(4)
C(58) 0.84(8) 0.26(3) 0.43(4) -0.05(3) 0.50(5) 0.06(2)

loop_
_atom_type_symbol
_atom_type_description
_atom_type_scat_dispersion_real
_atom_type_scat_dispersion_imag
_atom_type_scat_source
C C 0.003 0.002
;
International Tables for Crystallography
(1992, Vol. C, Tables 4.2.6.8 and 6.1.1.4)
;
H H 0.000 0.000
;
International Tables for Crystallography
(1992, Vol. C, Table 6.1.1.4)
;
N N 0.006 0.003
;
International Tables for Crystallography
(1992, Vol. C, Tables 4.2.6.8 and 6.1.1.4)
;
Si Si 0.082 0.070
;
International Tables for Crystallography
(1992, Vol. C, Tables 4.2.6.8 and 6.1.1.4)
;
V V 0.300 0.529
;
International Tables for Crystallography
(1992, Vol. C, Tables 4.2.6.8 and 6.1.1.4)
;
O O 0.011 0.006
;
International Tables for Crystallography
(1992, Vol. C, Tables 4.2.6.8 and 6.1.1.4)
;

loop_
_geom_angle_atom_site_label_1
_geom_angle_atom_site_label_2
_geom_angle_atom_site_label_3
_geom_angle
_geom_angle_publ_flag
_geom_angle_site_symmetry_1
O(1) V(1) O(2) 113.4(3) yes .
O(1) V(1) N(1) 113.5(4) yes .
O(1) V(1) C(1) 107.8(4) yes .
O(2) V(1) N(1) 113.6(4) yes .
O(2) V(1) C(1) 109.6(4) yes .
N(1) V(1) C(1) 97.5(5) yes .
C(1) Si(1) C(2) 111.4(6) yes .
C(1) Si(1) C(3) 111.6(6) yes .
C(1) Si(1) C(4) 111.1(6) yes .
C(2) Si(1) C(3) 106.9(7) yes .
C(2) Si(1) C(4) 108.6(7) yes .
C(3) Si(1) C(4) 106.9(6) yes .
V(1) O(1) C(15) 137.3(8) yes .
V(1) O(2) C(37) 139.4(7) yes .
V(1) N(1) C(5) 174.8(11) yes .
C(18) N(2) C(19) 118.7(13) yes .
C(23) N(3) C(25) 120.6(11) yes .
C(40) N(4) C(41) 115.5(15) yes .
C(45) N(5) C(47) 123.6(16) yes .
V(1) C(1) Si(1) 116.6(6) yes .
N(1) C(5) C(6) 108.8(14) yes .
N(1) C(5) C(7) 110.3(14) yes .
N(1) C(5) C(8) 114.2(15) yes .
C(6) C(5) C(7) 104.5(15) yes .
C(6) C(5) C(8) 111.4(15) yes .
C(7) C(5) C(8) 107.2(16) yes .
C(5) C(6) C(9) 112.7(15) yes .
C(5) C(7) C(11) 110.6(16) yes .
C(5) C(8) C(13) 112.3(18) yes .
C(6) C(9) C(10) 106(2) yes .
C(6) C(9) C(14) 103.7(18) yes .
C(10) C(9) C(14) 113(2) yes .
C(9) C(10) C(11) 114(2) yes .
C(7) C(11) C(10) 106(2) yes .
C(7) C(11) C(12) 105(2) yes .
C(10) C(11) C(12) 118(2) yes .
C(11) C(12) C(13) 109(2) yes .
C(8) C(13) C(12) 106(2) yes .
C(8) C(13) C(14) 103.8(17) yes .
C(12) C(13) C(14) 112(2) yes .
C(9) C(14) C(13) 112.7(18) yes .
O(1) C(15) C(16) 107.5(12) yes .
O(1) C(15) C(17) 108.3(13) yes .
O(1) C(15) C(18) 106.9(12) yes .
C(16) C(15) C(17) 114.0(13) yes .
C(16) C(15) C(18) 108.9(14) yes .
C(17) C(15) C(18) 110.8(13) yes .
N(2) C(18) C(15) 111.9(14) yes .
N(2) C(18) C(22) 121.1(15) yes .
C(15) C(18) C(22) 127.0(16) yes .
N(2) C(19) C(20) 123.5(14) yes .
N(2) C(19) C(23) 117.2(14) yes .
C(20) C(19) C(23) 119.2(16) yes .
C(19) C(20) C(21) 118.2(15) yes .
C(20) C(21) C(22) 118.3(13) yes .
C(18) C(22) C(21) 120.3(15) yes .
N(3) C(23) C(19) 117.9(14) yes .
N(3) C(23) C(24) 128.4(13) yes .
C(19) C(23) C(24) 113.6(15) yes .
N(3) C(25) C(26) 116.0(13) yes .
N(3) C(25) C(30) 122.3(15) yes .
C(26) C(25) C(30) 121.4(14) yes .
C(25) C(26) C(27) 118.4(14) yes .
C(25) C(26) C(31) 123.0(14) yes .
C(27) C(26) C(31) 118.5(15) yes .
C(26) C(27) C(28) 120.5(14) yes .
C(27) C(28) C(29) 119.5(14) yes .
C(28) C(29) C(30) 121.2(14) yes .
C(25) C(30) C(29) 118.9(14) yes .
C(25) C(30) C(34) 120.7(14) yes .
C(29) C(30) C(34) 120.3(14) yes .
C(26) C(31) C(32) 109.2(11) yes .
C(26) C(31) C(33) 115.3(13) yes .
C(32) C(31) C(33) 106.1(12) yes .
C(30) C(34) C(35) 112.4(12) yes .
C(30) C(34) C(36) 111.8(11) yes .
C(35) C(34) C(36) 107.6(12) yes .
O(2) C(37) C(38) 110.3(12) yes .
O(2) C(37) C(39) 107.6(11) yes .
O(2) C(37) C(40) 109.5(13) yes .
C(38) C(37) C(39) 112.2(11) yes .
C(38) C(37) C(40) 109.0(14) yes .
C(39) C(37) C(40) 108.1(14) yes .
N(4) C(40) C(37) 116.8(16) yes .
N(4) C(40) C(44) 123.5(18) yes .
C(37) C(40) C(44) 120(2) yes .
N(4) C(41) C(42) 124.5(19) yes .
N(4) C(41) C(45) 108.4(18) yes .
C(42) C(41) C(45) 127(2) yes .
C(41) C(42) C(43) 116.3(18) yes .
C(42) C(43) C(44) 120.5(18) yes .
C(40) C(44) C(43) 120(2) yes .
N(5) C(45) C(41) 115.6(18) yes .
N(5) C(45) C(46) 124(2) yes .
C(41) C(45) C(46) 120.3(17) yes .
N(5) C(47) C(48) 123.5(19) yes .
N(5) C(47) C(52) 110.1(19) yes .
C(48) C(47) C(52) 126(2) yes .
C(47) C(48) C(49) 118(2) yes .
C(47) C(48) C(53) 117(2) yes .
C(49) C(48) C(53) 125.6(19) yes .
C(48) C(49) C(50) 117(2) yes .
C(49) C(50) C(51) 118(2) yes .
C(50) C(51) C(52) 127(2) yes .
C(47) C(52) C(51) 114(2) yes .
C(47) C(52) C(56) 130(2) yes .
C(51) C(52) C(56) 116(2) yes .
C(48) C(53) C(54) 109.6(16) yes .
C(48) C(53) C(55) 108.2(18) yes .
C(54) C(53) C(55) 106.0(17) yes .
C(52) C(56) C(57) 110(2) yes .
C(52) C(56) C(58) 114(2) yes .
C(57) C(56) C(58) 98(2) yes .
C(59) C(59) C(60) 102(3) yes 3_667
V(1) C(1) H(1) 107.7 no .
V(1) C(1) H(2) 107.7 no .
Si(1) C(1) H(1) 107.7 no .
Si(1) C(1) H(2) 107.7 no .
H(1) C(1) H(2) 109.5 no .
Si(1) C(2) H(3) 109.5 no .
Si(1) C(2) H(4) 109.5 no .
Si(1) C(2) H(5) 109.5 no .
H(3) C(2) H(4) 109.5 no .
H(3) C(2) H(5) 109.5 no .
H(4) C(2) H(5) 109.5 no .
Si(1) C(3) H(6) 109.5 no .
Si(1) C(3) H(7) 109.5 no .
Si(1) C(3) H(8) 109.5 no .
H(6) C(3) H(7) 109.5 no .
H(6) C(3) H(8) 109.5 no .
H(7) C(3) H(8) 109.5 no .
Si(1) C(4) H(9) 79.7 no .
Si(1) C(4) H(10) 109.5 no .
Si(1) C(4) H(11) 109.5 no .
H(9) C(4) H(10) 121.6 no .
H(9) C(4) H(11) 121.6 no .
H(10) C(4) H(11) 109.5 no .
C(5) C(6) H(12) 108.7 no .
C(5) C(6) H(13) 108.7 no .
C(9) C(6) H(12) 108.7 no .
C(9) C(6) H(13) 108.7 no .
H(12) C(6) H(13) 109.5 no .
C(5) C(7) H(14) 109.2 no .
C(5) C(7) H(15) 109.2 no .
C(11) C(7) H(14) 109.2 no .
C(11) C(7) H(15) 109.2 no .
H(14) C(7) H(15) 109.5 no .
C(5) C(8) H(16) 108.8 no .
C(5) C(8) H(17) 108.8 no .
C(13) C(8) H(16) 108.8 no .
C(13) C(8) H(17) 108.8 no .
H(16) C(8) H(17) 109.5 no .
C(6) C(9) H(18) 111.3 no .
C(10) C(9) H(18) 111.3 no .
C(14) C(9) H(18) 111.3 no .
C(9) C(10) H(19) 108.3 no .
C(9) C(10) H(20) 108.3 no .
C(11) C(10) H(19) 108.3 no .
C(11) C(10) H(20) 108.3 no .
H(19) C(10) H(20) 109.5 no .
C(7) C(11) H(21) 108.9 no .
C(10) C(11) H(21) 108.9 no .
C(12) C(11) H(21) 108.9 no .
C(11) C(12) H(22) 109.7 no .
C(11) C(12) H(23) 109.7 no .
C(13) C(12) H(22) 109.7 no .
C(13) C(12) H(23) 109.7 no .
H(22) C(12) H(23) 109.5 no .
C(8) C(13) H(24) 111.6 no .
C(12) C(13) H(24) 111.6 no .
C(14) C(13) H(24) 111.6 no .
C(9) C(14) H(25) 108.7 no .
C(9) C(14) H(26) 108.7 no .
C(13) C(14) H(25) 108.7 no .
C(13) C(14) H(26) 108.7 no .
H(25) C(14) H(26) 109.5 no .
C(15) C(16) H(27) 109.5 no .
C(15) C(16) H(28) 109.5 no .
C(15) C(16) H(29) 109.5 no .
H(27) C(16) H(28) 109.5 no .
H(27) C(16) H(29) 109.5 no .
H(28) C(16) H(29) 109.5 no .
C(15) C(17) H(30) 109.5 no .
C(15) C(17) H(31) 109.5 no .
C(15) C(17) H(32) 109.5 no .
H(30) C(17) H(31) 109.5 no .
H(30) C(17) H(32) 109.5 no .
H(31) C(17) H(32) 109.5 no .
C(19) C(20) H(33) 120.9 no .
C(21) C(20) H(33) 120.9 no .
C(20) C(21) H(34) 120.9 no .
C(22) C(21) H(34) 120.9 no .
C(18) C(22) H(35) 119.9 no .
C(21) C(22) H(35) 119.9 no .
C(23) C(24) H(36) 109.5 no .
C(23) C(24) H(37) 109.5 no .
C(23) C(24) H(38) 109.5 no .
H(36) C(24) H(37) 109.5 no .
H(36) C(24) H(38) 109.5 no .
H(37) C(24) H(38) 109.5 no .
C(26) C(27) H(39) 119.8 no .
C(28) C(27) H(39) 119.8 no .
C(27) C(28) H(40) 120.3 no .
C(29) C(28) H(40) 120.3 no .
C(28) C(29) H(41) 119.4 no .
C(30) C(29) H(41) 119.4 no .
C(26) C(31) H(42) 108.7 no .
C(32) C(31) H(42) 108.7 no .
C(33) C(31) H(42) 108.7 no .
C(31) C(32) H(43) 109.5 no .
C(31) C(32) H(44) 109.5 no .
C(31) C(32) H(45) 109.5 no .
H(43) C(32) H(44) 109.5 no .
H(43) C(32) H(45) 109.5 no .
H(44) C(32) H(45) 109.5 no .
C(31) C(33) H(46) 109.5 no .
C(31) C(33) H(47) 109.5 no .
C(31) C(33) H(48) 109.5 no .
H(46) C(33) H(47) 109.5 no .
H(46) C(33) H(48) 109.5 no .
H(47) C(33) H(48) 109.5 no .
C(30) C(34) H(49) 108.3 no .
C(35) C(34) H(49) 108.3 no .
C(36) C(34) H(49) 108.3 no .
C(34) C(35) H(50) 109.5 no .
C(34) C(35) H(51) 109.5 no .
C(34) C(35) H(52) 109.5 no .
H(50) C(35) H(51) 109.5 no .
H(50) C(35) H(52) 109.5 no .
H(51) C(35) H(52) 109.5 no .
C(34) C(36) H(53) 109.5 no .
C(34) C(36) H(54) 109.5 no .
C(34) C(36) H(55) 109.5 no .
H(53) C(36) H(54) 109.5 no .
H(53) C(36) H(55) 109.5 no .
H(54) C(36) H(55) 109.5 no .
C(37) C(38) H(56) 109.5 no .
C(37) C(38) H(57) 109.5 no .
C(37) C(38) H(58) 109.5 no .
H(56) C(38) H(57) 109.5 no .
H(56) C(38) H(58) 109.5 no .
H(57) C(38) H(58) 109.5 no .
C(37) C(39) H(59) 109.5 no .
C(37) C(39) H(60) 109.5 no .
C(37) C(39) H(61) 109.5 no .
H(59) C(39) H(60) 109.5 no .
H(59) C(39) H(61) 109.5 no .
H(60) C(39) H(61) 109.5 no .
C(41) C(42) H(62) 121.9 no .
C(43) C(42) H(62) 121.9 no .
C(42) C(43) H(63) 119.8 no .
C(44) C(43) H(63) 119.8 no .
C(40) C(44) H(64) 120.2 no .
C(43) C(44) H(64) 120.2 no .
C(45) C(46) H(65) 109.5 no .
C(45) C(46) H(66) 109.5 no .
C(45) C(46) H(67) 109.5 no .
H(65) C(46) H(66) 109.5 no .
H(65) C(46) H(67) 109.5 no .
H(66) C(46) H(67) 109.5 no .
C(48) C(49) H(68) 121.3 no .
C(50) C(49) H(68) 121.3 no .
C(49) C(50) H(69) 121.1 no .
C(51) C(50) H(69) 121.1 no .
C(50) C(51) H(70) 116.5 no .
C(52) C(51) H(70) 116.5 no .
C(48) C(53) H(71) 111.0 no .
C(54) C(53) H(71) 111.0 no .
C(55) C(53) H(71) 111.0 no .
C(53) C(54) H(72) 109.5 no .
C(53) C(54) H(73) 109.5 no .
C(53) C(54) H(74) 109.5 no .
H(72) C(54) H(73) 109.5 no .
H(72) C(54) H(74) 109.5 no .
H(73) C(54) H(74) 109.5 no .
C(53) C(55) H(75) 109.5 no .
C(53) C(55) H(76) 109.5 no .
C(53) C(55) H(77) 109.5 no .
H(75) C(55) H(76) 109.5 no .
H(75) C(55) H(77) 109.5 no .
H(76) C(55) H(77) 109.5 no .
C(52) C(56) H(78) 111.6 no .
C(57) C(56) H(78) 111.6 no .
C(58) C(56) H(78) 111.6 no .
C(56) C(57) H(79) 109.5 no .
C(56) C(57) H(80) 109.5 no .
C(56) C(57) H(81) 109.5 no .
H(79) C(57) H(80) 109.5 no .
H(79) C(57) H(81) 109.5 no .
H(80) C(57) H(81) 109.5 no .
C(56) C(58) H(82) 109.5 no .
C(56) C(58) H(83) 109.5 no .
C(56) C(58) H(84) 109.5 no .
H(82) C(58) H(83) 109.5 no .
H(82) C(58) H(84) 109.5 no .
H(83) C(58) H(84) 109.5 no .

loop_
_geom_bond_atom_site_label_1
_geom_bond_atom_site_label_2
_geom_bond_distance
_geom_bond_publ_flag
_geom_bond_site_symmetry_2
V(1) O(1) 1.780(8) yes .
V(1) O(2) 1.776(8) yes .
V(1) N(1) 1.632(11) yes .
V(1) C(1) 2.020(12) yes .
Si(1) C(1) 1.863(12) yes .
Si(1) C(2) 1.857(16) yes .
Si(1) C(3) 1.854(15) yes .
Si(1) C(4) 1.864(14) yes .
O(1) C(15) 1.436(19) yes .
O(2) C(37) 1.420(19) yes .
N(1) C(5) 1.42(2) yes .
N(2) C(18) 1.38(2) yes .
N(2) C(19) 1.33(2) yes .
N(3) C(23) 1.24(2) yes .
N(3) C(25) 1.45(2) yes .
N(4) C(40) 1.37(3) yes .
N(4) C(41) 1.39(2) yes .
N(5) C(45) 1.27(2) yes .
N(5) C(47) 1.42(3) yes .
C(5) C(6) 1.52(2) yes .
C(5) C(7) 1.50(2) yes .
C(5) C(8) 1.44(2) yes .
C(6) C(9) 1.58(2) yes .
C(7) C(11) 1.61(3) yes .
C(8) C(13) 1.58(2) yes .
C(9) C(10) 1.40(4) yes .
C(9) C(14) 1.47(3) yes .
C(10) C(11) 1.46(4) yes .
C(11) C(12) 1.41(4) yes .
C(12) C(13) 1.53(5) yes .
C(13) C(14) 1.56(3) yes .
C(15) C(16) 1.53(2) yes .
C(15) C(17) 1.50(2) yes .
C(15) C(18) 1.51(2) yes .
C(18) C(22) 1.36(2) yes .
C(19) C(20) 1.38(2) yes .
C(19) C(23) 1.53(2) yes .
C(20) C(21) 1.40(2) yes .
C(21) C(22) 1.40(2) yes .
C(23) C(24) 1.52(2) yes .
C(25) C(26) 1.40(2) yes .
C(25) C(30) 1.36(2) yes .
C(26) C(27) 1.39(2) yes .
C(26) C(31) 1.51(2) yes .
C(27) C(28) 1.38(2) yes .
C(28) C(29) 1.38(2) yes .
C(29) C(30) 1.38(2) yes .
C(30) C(34) 1.50(2) yes .
C(31) C(32) 1.53(2) yes .
C(31) C(33) 1.50(2) yes .
C(34) C(35) 1.53(2) yes .
C(34) C(36) 1.50(2) yes .
C(37) C(38) 1.54(2) yes .
C(37) C(39) 1.51(2) yes .
C(37) C(40) 1.49(2) yes .
C(40) C(44) 1.36(2) yes .
C(41) C(42) 1.39(3) yes .
C(41) C(45) 1.53(3) yes .
C(42) C(43) 1.40(3) yes .
C(43) C(44) 1.38(2) yes .
C(45) C(46) 1.52(2) yes .
C(47) C(48) 1.42(3) yes .
C(47) C(52) 1.40(4) yes .
C(48) C(49) 1.41(3) yes .
C(48) C(53) 1.51(3) yes .
C(49) C(50) 1.43(4) yes .
C(50) C(51) 1.45(4) yes .
C(51) C(52) 1.27(5) yes .
C(52) C(56) 1.47(4) yes .
C(53) C(54) 1.47(3) yes .
C(53) C(55) 1.49(2) yes .
C(56) C(57) 1.49(4) yes .
C(56) C(58) 1.47(4) yes .
C(59) C(59) 1.80(5) yes 3_667
C(59) C(60) 1.51(6) yes .
C(1) H(1) 1.000 no .
C(1) H(2) 1.000 no .
C(2) H(3) 1.000 no .
C(2) H(4) 1.000 no .
C(2) H(5) 1.000 no .
C(3) H(6) 1.000 no .
C(3) H(7) 1.000 no .
C(3) H(8) 1.000 no .
C(4) H(9) 1.166 no .
C(4) H(10) 1.000 no .
C(4) H(11) 1.000 no .
C(6) H(12) 1.000 no .
C(6) H(13) 1.000 no .
C(7) H(14) 1.000 no .
C(7) H(15) 1.000 no .
C(8) H(16) 1.000 no .
C(8) H(17) 1.000 no .
C(9) H(18) 1.000 no .
C(10) H(19) 1.000 no .
C(10) H(20) 1.000 no .
C(11) H(21) 1.000 no .
C(12) H(22) 1.000 no .
C(12) H(23) 1.000 no .
C(13) H(24) 1.000 no .
C(14) H(25) 1.000 no .
C(14) H(26) 1.000 no .
C(16) H(27) 1.000 no .
C(16) H(28) 1.000 no .
C(16) H(29) 1.000 no .
C(17) H(30) 1.000 no .
C(17) H(31) 1.000 no .
C(17) H(32) 1.000 no .
C(20) H(33) 1.000 no .
C(21) H(34) 1.000 no .
C(22) H(35) 1.000 no .
C(24) H(36) 1.000 no .
C(24) H(37) 1.000 no .
C(24) H(38) 1.000 no .
C(27) H(39) 1.000 no .
C(28) H(40) 1.000 no .
C(29) H(41) 1.000 no .
C(31) H(42) 1.000 no .
C(32) H(43) 1.000 no .
C(32) H(44) 1.000 no .
C(32) H(45) 1.000 no .
C(33) H(46) 1.000 no .
C(33) H(47) 1.000 no .
C(33) H(48) 1.000 no .
C(34) H(49) 1.000 no .
C(35) H(50) 1.000 no .
C(35) H(51) 1.000 no .
C(35) H(52) 1.000 no .
C(36) H(53) 1.000 no .
C(36) H(54) 1.000 no .
C(36) H(55) 1.000 no .
C(38) H(56) 1.000 no .
C(38) H(57) 1.000 no .
C(38) H(58) 1.000 no .
C(39) H(59) 1.000 no .
C(39) H(60) 1.000 no .
C(39) H(61) 1.000 no .
C(42) H(62) 1.000 no .
C(43) H(63) 1.000 no .
C(44) H(64) 1.000 no .
C(46) H(65) 1.000 no .
C(46) H(66) 1.000 no .
C(46) H(67) 1.000 no .
C(49) H(68) 1.000 no .
C(50) H(69) 1.000 no .
C(51) H(70) 1.000 no .
C(53) H(71) 1.000 no .
C(54) H(72) 1.000 no .
C(54) H(73) 1.000 no .
C(54) H(74) 1.000 no .
C(55) H(75) 1.000 no .
C(55) H(76) 1.000 no .
C(55) H(77) 1.000 no .
C(56) H(78) 1.000 no .
C(57) H(79) 1.000 no .
C(57) H(80) 1.000 no .
C(57) H(81) 1.000 no .
C(58) H(82) 1.000 no .
C(58) H(83) 1.000 no .
C(58) H(84) 1.000 no .

loop_
_geom_contact_atom_site_label_1
_geom_contact_atom_site_label_2
_geom_contact_distance
_geom_contact_site_symmetry_2
N(3) C(57) 3.35(4) 3_566
C(22) C(27) 3.535(19) 2_556
C(27) C(22) 3.535(19) 2_546
C(49) C(54) 3.55(2) 3_576
C(54) C(49) 3.55(2) 3_576
C(57) N(3) 3.35(4) 3_566
O(1) H(40) 3.589 2_556
N(2) H(39) 3.441 2_556
N(2) H(47) 3.090 2_556
N(2) H(77) 3.406 1_545
N(3) H(80) 2.451 3_566
N(3) H(81) 3.521 3_566
N(4) H(12) 3.448 3_666
N(4) H(50) 3.047 2_556
N(5) H(33) 3.204 3_566
N(5) H(34) 3.158 3_566
C(1) H(58) 3.511 3_666
C(2) H(17) 3.446 4_554
C(2) H(22) 3.437 4_554
C(2) H(27) 3.487 4_554
C(2) H(29) 3.415 4_554
C(3) H(36) 3.176 4_554
C(3) H(55) 2.921 4_554
C(3) H(69) 2.775 1_545
C(4) H(13) 3.234 3_666
C(4) H(26) 3.002 3_666
C(4) H(56) 3.352 3_666
C(6) H(10) 3.548 3_666
C(6) H(57) 3.255 3_666
C(9) H(10) 3.538 3_666
C(10) H(78) 3.180 3_666
C(10) H(79) 3.165 3_666
C(11) H(78) 3.507 3_666
C(11) H(83) 3.421 3_666
C(12) H(5) 3.408 4_555
C(12) H(76) 3.260 2_646
C(13) H(76) 3.421 2_646
C(14) H(32) 3.497 2_656
C(14) H(37) 3.273 2_656
C(14) H(76) 3.530 2_646
C(16) H(4) 3.083 4_555
C(16) H(9) 3.467 4_555
C(16) H(47) 3.274 2_556
C(18) H(39) 3.015 2_556
C(18) H(47) 3.368 2_556
C(18) H(68) 3.501 1_545
C(19) H(39) 3.575 2_556
C(19) H(47) 3.301 2_556
C(19) H(77) 3.409 1_545
C(20) H(39) 3.374 2_556
C(20) H(68) 3.489 1_545
C(20) H(73) 3.148 1_545
C(20) H(80) 3.163 3_566
C(21) H(39) 2.945 2_556
C(21) H(53) 3.546 4_554
C(21) H(62) 3.438 3_566
C(21) H(68) 2.984 1_545
C(21) H(73) 3.509 1_545
C(21) H(74) 3.002 3_566
C(22) H(39) 2.746 2_556
C(22) H(40) 3.168 2_556
C(22) H(68) 3.000 1_545
C(23) H(80) 3.448 3_566
C(24) H(6) 3.276 4_555
C(24) H(9) 3.581 4_555
C(24) H(18) 3.552 2_646
C(24) H(25) 3.516 2_646
C(24) H(63) 3.210 4_555
C(25) H(63) 3.056 4_555
C(25) H(80) 3.099 3_566
C(26) H(63) 3.094 4_555
C(27) H(28) 3.293 2_546
C(27) H(62) 3.256 4_555
C(27) H(63) 3.082 4_555
C(28) H(35) 3.440 2_546
C(28) H(54) 3.264 3_557
C(28) H(60) 3.321 2_546
C(28) H(63) 3.045 4_555
C(28) H(64) 3.584 2_546
C(29) H(60) 3.259 2_546
C(29) H(63) 2.978 4_555
C(30) H(63) 3.014 4_555
C(31) H(72) 3.120 1_545
C(32) H(20) 3.251 2_646
C(32) H(51) 3.487 2_546
C(32) H(62) 3.325 4_555
C(32) H(72) 3.293 1_545
C(32) H(75) 2.936 1_545
C(32) H(79) 3.311 4_555
C(33) H(28) 3.541 2_546
C(33) H(29) 3.597 2_546
C(33) H(49) 3.417 2_546
C(33) H(69) 3.397 3_566
C(33) H(70) 3.499 3_566
C(33) H(72) 3.304 1_545
C(34) H(46) 3.218 2_556
C(34) H(81) 3.497 3_566
C(35) H(45) 3.165 2_556
C(35) H(59) 3.467 2_546
C(35) H(71) 3.239 2_546
C(35) H(81) 2.941 3_566
C(36) H(6) 3.470 4_555
C(36) H(8) 3.453 4_555
C(36) H(34) 3.551 4_555
C(36) H(35) 3.488 4_555
C(36) H(40) 3.403 3_557
C(36) H(46) 3.281 2_556
C(38) H(1) 3.232 3_666
C(38) H(11) 3.072 3_666
C(38) H(12) 3.444 3_666
C(38) H(13) 3.541 3_666
C(38) H(57) 3.008 3_666
C(39) H(50) 3.547 2_556
C(39) H(82) 3.536 4_565
C(39) H(83) 3.384 4_565
C(40) H(41) 3.362 2_556
C(40) H(50) 3.324 2_556
C(41) H(18) 3.572 3_666
C(41) H(19) 3.381 3_666
C(41) H(50) 3.078 2_556
C(42) H(18) 3.421 3_666
C(42) H(41) 3.476 2_556
C(42) H(43) 3.445 4_554
C(42) H(44) 3.483 4_554
C(42) H(50) 3.395 2_556
C(43) H(18) 3.321 3_666
C(43) H(38) 2.865 4_554
C(43) H(41) 2.861 2_556
C(43) H(43) 3.523 4_554
C(44) H(18) 3.430 3_666
C(44) H(38) 3.425 4_554
C(44) H(40) 3.465 2_556
C(44) H(41) 2.828 2_556
C(45) H(19) 3.449 3_666
C(46) H(23) 3.543 2_656
C(47) H(33) 3.161 3_566
C(49) H(73) 3.471 3_576
C(49) H(74) 2.963 3_576
C(50) H(7) 2.764 1_565
C(50) H(48) 2.930 3_566
C(50) H(74) 3.525 3_576
C(51) H(48) 2.991 3_566
C(52) H(33) 3.286 3_566
C(53) H(34) 3.494 3_566
C(53) H(51) 3.111 2_556
C(54) H(34) 3.258 3_566
C(54) H(42) 3.270 1_565
C(54) H(45) 3.499 1_565
C(54) H(51) 3.444 2_556
C(54) H(53) 3.528 2_556
C(54) H(68) 3.362 3_576
C(54) H(73) 3.441 3_576
C(54) H(74) 3.417 3_576
C(55) H(23) 3.247 2_656
C(55) H(25) 3.063 2_656
C(55) H(45) 3.240 1_565
C(55) H(51) 3.398 2_556
C(56) H(19) 3.196 3_666
C(56) H(21) 3.474 3_666
C(57) H(19) 3.339 3_666
C(57) H(20) 3.327 3_666
C(57) H(21) 3.465 3_666
C(57) H(33) 3.068 3_566
C(57) H(44) 3.489 4_554
C(57) H(52) 2.776 3_566
C(58) H(21) 3.347 3_666
C(59) H(3) 3.348 2_656
C(59) H(67) 3.518 2_646
C(60) H(24) 3.183 .
C(60) H(30) 3.484 2_656
C(60) H(84) 3.296 4_565
H(1) C(38) 3.232 3_666
H(1) H(56) 3.491 3_666
H(1) H(57) 3.206 3_666
H(1) H(58) 2.546 3_666
H(1) H(66) 3.537 3_666
H(2) H(66) 3.546 3_666
H(3) C(59) 3.348 2_646
H(4) C(16) 3.083 4_554
H(4) H(17) 3.199 4_554
H(4) H(27) 2.799 4_554
H(4) H(28) 3.373 4_554
H(4) H(29) 2.619 4_554
H(4) H(69) 3.391 1_545
H(4) H(70) 3.200 1_545
H(4) H(84) 3.408 1_545
H(5) C(12) 3.408 4_554
H(5) H(14) 3.431 4_554
H(5) H(17) 2.894 4_554
H(5) H(22) 2.467 4_554
H(5) H(27) 3.282 4_554
H(5) H(29) 3.569 4_554
H(6) C(24) 3.276 4_554
H(6) C(36) 3.470 4_554
H(6) H(29) 3.277 4_554
H(6) H(36) 2.311 4_554
H(6) H(37) 3.538 4_554
H(6) H(46) 3.321 3_556
H(6) H(48) 3.301 3_556
H(6) H(55) 2.511 4_554
H(6) H(69) 3.003 1_545
H(7) C(50) 2.764 1_545
H(7) H(48) 3.396 3_556
H(7) H(55) 3.210 4_554
H(7) H(69) 1.837 1_545
H(8) C(36) 3.453 4_554
H(8) H(36) 3.282 4_554
H(8) H(40) 3.561 2_556
H(8) H(55) 2.608 4_554
H(8) H(69) 3.362 1_545
H(9) C(16) 3.467 4_554
H(9) C(24) 3.581 4_554
H(9) H(26) 3.219 3_666
H(9) H(27) 3.474 4_554
H(9) H(29) 2.663 4_554
H(9) H(32) 3.201 4_554
H(9) H(36) 3.111 4_554
H(9) H(37) 3.131 4_554
H(10) C(6) 3.548 3_666
H(10) C(9) 3.538 3_666
H(10) H(13) 2.793 3_666
H(10) H(18) 3.045 3_666
H(10) H(26) 2.919 3_666
H(10) H(36) 3.361 4_554
H(10) H(37) 3.395 4_554
H(10) H(56) 3.374 3_666
H(11) C(38) 3.072 3_666
H(11) H(13) 2.864 3_666
H(11) H(26) 2.932 3_666
H(11) H(56) 2.505 3_666
H(11) H(57) 3.592 3_666
H(11) H(58) 2.777 3_666
H(12) N(4) 3.448 3_666
H(12) C(38) 3.444 3_666
H(12) H(57) 2.945 3_666
H(12) H(58) 3.052 3_666
H(12) H(66) 3.385 3_666
H(13) C(4) 3.234 3_666
H(13) C(38) 3.541 3_666
H(13) H(10) 2.793 3_666
H(13) H(11) 2.864 3_666
H(13) H(57) 2.674 3_666
H(13) H(58) 3.595 3_666
H(14) H(5) 3.431 4_555
H(15) H(66) 3.441 3_666
H(15) H(78) 3.218 3_666
H(17) C(2) 3.446 4_555
H(17) H(4) 3.199 4_555
H(17) H(5) 2.894 4_555
H(18) C(24) 3.552 2_656
H(18) C(41) 3.572 3_666
H(18) C(42) 3.421 3_666
H(18) C(43) 3.321 3_666
H(18) C(44) 3.430 3_666
H(18) H(10) 3.045 3_666
H(18) H(37) 3.151 2_656
H(18) H(38) 3.069 2_656
H(18) H(43) 3.244 2_656
H(19) C(41) 3.381 3_666
H(19) C(45) 3.449 3_666
H(19) C(56) 3.196 3_666
H(19) C(57) 3.339 3_666
H(19) H(66) 3.257 3_666
H(19) H(78) 2.382 3_666
H(19) H(79) 2.815 3_666
H(19) H(81) 3.522 3_666
H(20) C(32) 3.251 2_656
H(20) C(57) 3.327 3_666
H(20) H(43) 2.777 2_656
H(20) H(44) 3.370 2_656
H(20) H(45) 3.088 2_656
H(20) H(75) 3.262 2_646
H(20) H(78) 3.372 3_666
H(20) H(79) 2.660 3_666
H(20) H(81) 3.240 3_666
H(21) C(56) 3.474 3_666
H(21) C(57) 3.465 3_666
H(21) C(58) 3.347 3_666
H(21) H(59) 3.480 2_646
H(21) H(78) 3.049 3_666
H(21) H(79) 3.437 3_666
H(21) H(81) 2.998 3_666
H(21) H(83) 2.504 3_666
H(22) C(2) 3.437 4_555
H(22) H(5) 2.467 4_555
H(22) H(65) 3.353 2_646
H(23) C(46) 3.543 2_646
H(23) C(55) 3.247 2_646
H(23) H(65) 3.004 2_646
H(23) H(67) 3.169 2_646
H(23) H(75) 3.250 2_646
H(23) H(76) 2.412 2_646
H(24) C(60) 3.183 .
H(24) H(76) 3.160 2_646
H(25) C(24) 3.516 2_656
H(25) C(55) 3.063 2_646
H(25) H(32) 3.135 2_656
H(25) H(37) 2.656 2_656
H(25) H(38) 3.552 2_656
H(25) H(43) 3.524 2_656
H(25) H(75) 2.858 2_646
H(25) H(76) 2.785 2_646
H(25) H(77) 3.028 2_646
H(26) C(4) 3.002 3_666
H(26) H(9) 3.219 3_666
H(26) H(10) 2.919 3_666
H(26) H(11) 2.932 3_666
H(26) H(32) 3.031 2_656
H(26) H(37) 3.164 2_656
H(27) C(2) 3.487 4_555
H(27) H(4) 2.799 4_555
H(27) H(5) 3.282 4_555
H(27) H(9) 3.474 4_555
H(28) C(27) 3.293 2_556
H(28) C(33) 3.541 2_556
H(28) H(4) 3.373 4_555
H(28) H(39) 3.010 2_556
H(28) H(47) 2.814 2_556
H(28) H(48) 3.400 2_556
H(29) C(2) 3.415 4_555
H(29) C(33) 3.597 2_556
H(29) H(4) 2.619 4_555
H(29) H(5) 3.569 4_555
H(29) H(6) 3.277 4_555
H(29) H(9) 2.663 4_555
H(29) H(47) 2.904 2_556
H(29) H(48) 3.434 2_556
H(30) C(60) 3.484 2_646
H(30) H(77) 3.388 1_545
H(32) C(14) 3.497 2_646
H(32) H(9) 3.201 4_555
H(32) H(25) 3.135 2_646
H(32) H(26) 3.031 2_646
H(32) H(77) 3.541 1_545
H(33) N(5) 3.204 3_566
H(33) C(47) 3.161 3_566
H(33) C(52) 3.286 3_566
H(33) C(57) 3.068 3_566
H(33) H(73) 3.116 1_545
H(33) H(74) 3.589 3_566
H(33) H(79) 3.067 3_566
H(33) H(80) 2.293 3_566
H(34) N(5) 3.158 3_566
H(34) C(36) 3.551 4_554
H(34) C(53) 3.494 3_566
H(34) C(54) 3.258 3_566
H(34) H(39) 3.364 2_556
H(34) H(53) 2.776 4_554
H(34) H(54) 3.488 4_554
H(34) H(62) 3.015 3_566
H(34) H(68) 3.211 1_545
H(34) H(71) 3.101 3_566
H(34) H(72) 3.583 3_566
H(34) H(74) 2.443 3_566
H(35) C(28) 3.440 2_556
H(35) C(36) 3.488 4_554
H(35) H(39) 3.059 2_556
H(35) H(40) 2.668 2_556
H(35) H(53) 3.169 4_554
H(35) H(54) 3.369 4_554
H(35) H(55) 3.343 4_554
H(35) H(68) 3.230 1_545
H(36) C(3) 3.176 4_555
H(36) H(6) 2.311 4_555
H(36) H(8) 3.282 4_555
H(36) H(9) 3.111 4_555
H(36) H(10) 3.361 4_555
H(36) H(46) 3.578 2_556
H(36) H(63) 3.337 4_555
H(36) H(64) 3.461 4_555
H(37) C(14) 3.273 2_646
H(37) H(6) 3.538 4_555
H(37) H(9) 3.131 4_555
H(37) H(10) 3.395 4_555
H(37) H(18) 3.151 2_646
H(37) H(25) 2.656 2_646
H(37) H(26) 3.164 2_646
H(37) H(77) 3.537 1_545
H(38) C(43) 2.865 4_555
H(38) C(44) 3.425 4_555
H(38) H(18) 3.069 2_646
H(38) H(25) 3.552 2_646
H(38) H(63) 2.315 4_555
H(38) H(64) 3.364 4_555
H(39) N(2) 3.441 2_546
H(39) C(18) 3.015 2_546
H(39) C(19) 3.575 2_546
H(39) C(20) 3.374 2_546
H(39) C(21) 2.945 2_546
H(39) C(22) 2.746 2_546
H(39) H(28) 3.010 2_546
H(39) H(34) 3.364 2_546
H(39) H(35) 3.059 2_546
H(39) H(62) 3.117 4_555
H(40) O(1) 3.589 2_546
H(40) C(22) 3.168 2_546
H(40) C(36) 3.403 3_557
H(40) C(44) 3.465 2_546
H(40) H(8) 3.561 2_546
H(40) H(35) 2.668 2_546
H(40) H(54) 2.622 3_557
H(40) H(55) 3.448 3_557
H(40) H(60) 3.402 2_546
H(40) H(64) 2.922 2_546
H(41) C(40) 3.362 2_546
H(41) C(42) 3.476 2_546
H(41) C(43) 2.861 2_546
H(41) C(44) 2.828 2_546
H(41) H(41) 3.593 3_557
H(41) H(60) 3.331 2_546
H(41) H(63) 3.055 2_546
H(41) H(63) 3.496 4_555
H(41) H(64) 3.031 2_546
H(42) C(54) 3.270 1_545
H(42) H(72) 2.497 1_545
H(42) H(73) 3.182 1_545
H(42) H(75) 3.187 1_545
H(42) H(80) 3.584 3_566
H(43) C(42) 3.445 4_555
H(43) C(43) 3.523 4_555
H(43) H(18) 3.244 2_646
H(43) H(20) 2.777 2_646
H(43) H(25) 3.524 2_646
H(43) H(62) 3.076 4_555
H(43) H(63) 3.194 4_555
H(43) H(75) 2.826 1_545
H(43) H(79) 3.465 4_555
H(44) C(42) 3.483 4_555
H(44) C(57) 3.489 4_555
H(44) H(20) 3.370 2_646
H(44) H(49) 3.323 2_546
H(44) H(62) 2.708 4_555
H(44) H(79) 2.668 4_555
H(44) H(80) 3.581 4_555
H(45) C(35) 3.165 2_546
H(45) C(54) 3.499 1_545
H(45) C(55) 3.240 1_545
H(45) H(20) 3.088 2_646
H(45) H(49) 3.106 2_546
H(45) H(51) 2.523 2_546
H(45) H(52) 3.118 2_546
H(45) H(72) 2.641 1_545
H(45) H(75) 2.280 1_545
H(45) H(79) 3.306 4_555
H(46) C(34) 3.218 2_546
H(46) C(36) 3.281 2_546
H(46) H(6) 3.321 3_556
H(46) H(36) 3.578 2_546
H(46) H(49) 2.495 2_546
H(46) H(51) 3.282 2_546
H(46) H(53) 3.065 2_546
H(46) H(55) 3.061 2_546
H(46) H(69) 3.431 3_566
H(46) H(72) 2.938 1_545
H(47) N(2) 3.090 2_546
H(47) C(16) 3.274 2_546
H(47) C(18) 3.368 2_546
H(47) C(19) 3.301 2_546
H(47) H(28) 2.814 2_546
H(47) H(29) 2.904 2_546
H(47) H(49) 3.585 2_546
H(48) C(50) 2.930 3_566
H(48) C(51) 2.991 3_566
H(48) H(6) 3.301 3_556
H(48) H(7) 3.396 3_556
H(48) H(28) 3.400 2_546
H(48) H(29) 3.434 2_546
H(48) H(69) 2.538 3_566
H(48) H(70) 2.552 3_566
H(48) H(72) 3.324 1_545
H(49) C(33) 3.417 2_556
H(49) H(44) 3.323 2_556
H(49) H(45) 3.106 2_556
H(49) H(46) 2.495 2_556
H(49) H(47) 3.585 2_556
H(49) H(80) 3.290 3_566
H(49) H(81) 3.382 3_566
H(50) N(4) 3.047 2_546
H(50) C(39) 3.547 2_546
H(50) C(40) 3.324 2_546
H(50) C(41) 3.078 2_546
H(50) C(42) 3.395 2_546
H(50) H(59) 2.939 2_546
H(50) H(60) 3.361 2_546
H(50) H(71) 3.239 2_546
H(50) H(81) 3.476 3_566
H(51) C(32) 3.487 2_556
H(51) C(53) 3.111 2_546
H(51) C(54) 3.444 2_546
H(51) C(55) 3.398 2_546
H(51) H(45) 2.523 2_556
H(51) H(46) 3.282 2_556
H(51) H(71) 2.407 2_546
H(51) H(72) 2.924 2_546
H(51) H(75) 2.956 2_546
H(51) H(76) 3.580 2_546
H(51) H(81) 3.486 3_566
H(52) C(57) 2.776 3_566
H(52) H(45) 3.118 2_556
H(52) H(59) 3.070 2_546
H(52) H(60) 3.519 2_546
H(52) H(79) 2.957 3_566
H(52) H(80) 3.051 3_566
H(52) H(81) 1.970 3_566
H(52) H(82) 3.485 3_566
H(53) C(21) 3.546 4_555
H(53) C(54) 3.528 2_546
H(53) H(34) 2.776 4_555
H(53) H(35) 3.169 4_555
H(53) H(46) 3.065 2_556
H(53) H(71) 3.205 2_546
H(53) H(72) 3.058 2_546
H(53) H(74) 3.300 2_546
H(54) C(28) 3.264 3_557
H(54) H(34) 3.488 4_555
H(54) H(35) 3.369 4_555
H(54) H(40) 2.622 3_557
H(54) H(63) 3.466 4_555
H(54) H(64) 3.557 4_555
H(55) C(3) 2.921 4_555
H(55) H(6) 2.511 4_555
H(55) H(7) 3.210 4_555
H(55) H(8) 2.608 4_555
H(55) H(35) 3.343 4_555
H(55) H(40) 3.448 3_557
H(55) H(46) 3.061 2_556
H(55) H(63) 3.559 4_555
H(55) H(64) 3.290 4_555
H(56) C(4) 3.352 3_666
H(56) H(1) 3.491 3_666
H(56) H(10) 3.374 3_666
H(56) H(11) 2.505 3_666
H(56) H(57) 2.731 3_666
H(57) C(6) 3.255 3_666
H(57) C(38) 3.008 3_666
H(57) H(1) 3.206 3_666
H(57) H(11) 3.592 3_666
H(57) H(12) 2.945 3_666
H(57) H(13) 2.674 3_666
H(57) H(56) 2.731 3_666
H(57) H(57) 2.472 3_666
H(57) H(58) 3.430 3_666
H(58) C(1) 3.511 3_666
H(58) H(1) 2.546 3_666
H(58) H(11) 2.777 3_666
H(58) H(12) 3.052 3_666
H(58) H(13) 3.595 3_666
H(58) H(57) 3.430 3_666
H(59) C(35) 3.467 2_556
H(59) H(21) 3.480 2_656
H(59) H(50) 2.939 2_556
H(59) H(52) 3.070 2_556
H(59) H(81) 3.486 4_565
H(59) H(82) 3.550 4_565
H(59) H(83) 3.164 4_565
H(60) C(28) 3.321 2_556
H(60) C(29) 3.259 2_556
H(60) H(40) 3.402 2_556
H(60) H(41) 3.331 2_556
H(60) H(50) 3.361 2_556
H(60) H(52) 3.519 2_556
H(60) H(82) 3.066 4_565
H(60) H(83) 3.387 4_565
H(61) H(82) 3.425 4_565
H(61) H(83) 3.040 4_565
H(62) C(21) 3.438 3_566
H(62) C(27) 3.256 4_554
H(62) C(32) 3.325 4_554
H(62) H(34) 3.015 3_566
H(62) H(39) 3.117 4_554
H(62) H(43) 3.076 4_554
H(62) H(44) 2.708 4_554
H(63) C(24) 3.210 4_554
H(63) C(25) 3.056 4_554
H(63) C(26) 3.094 4_554
H(63) C(27) 3.082 4_554
H(63) C(28) 3.045 4_554
H(63) C(29) 2.978 4_554
H(63) C(30) 3.014 4_554
H(63) H(36) 3.337 4_554
H(63) H(38) 2.315 4_554
H(63) H(41) 3.055 2_556
H(63) H(41) 3.496 4_554
H(63) H(43) 3.194 4_554
H(63) H(54) 3.466 4_554
H(63) H(55) 3.559 4_554
H(64) C(28) 3.584 2_556
H(64) H(36) 3.461 4_554
H(64) H(38) 3.364 4_554
H(64) H(40) 2.922 2_556
H(64) H(41) 3.031 2_556
H(64) H(54) 3.557 4_554
H(64) H(55) 3.290 4_554
H(65) H(22) 3.353 2_656
H(65) H(23) 3.004 2_656
H(66) H(1) 3.537 3_666
H(66) H(2) 3.546 3_666
H(66) H(12) 3.385 3_666
H(66) H(15) 3.441 3_666
H(66) H(19) 3.257 3_666
H(67) C(59) 3.518 2_656
H(67) H(23) 3.169 2_656
H(68) C(18) 3.501 1_565
H(68) C(20) 3.489 1_565
H(68) C(21) 2.984 1_565
H(68) C(22) 3.000 1_565
H(68) C(54) 3.362 3_576
H(68) H(34) 3.211 1_565
H(68) H(35) 3.230 1_565
H(68) H(73) 3.488 3_576
H(68) H(74) 2.554 3_576
H(69) C(3) 2.775 1_565
H(69) C(33) 3.397 3_566
H(69) H(4) 3.391 1_565
H(69) H(6) 3.003 1_565
H(69) H(7) 1.837 1_565
H(69) H(8) 3.362 1_565
H(69) H(46) 3.431 3_566
H(69) H(48) 2.538 3_566
H(70) C(33) 3.499 3_566
H(70) H(4) 3.200 1_565
H(70) H(48) 2.552 3_566
H(71) C(35) 3.239 2_556
H(71) H(34) 3.101 3_566
H(71) H(50) 3.239 2_556
H(71) H(51) 2.407 2_556
H(71) H(53) 3.205 2_556
H(72) C(31) 3.120 1_565
H(72) C(32) 3.293 1_565
H(72) C(33) 3.304 1_565
H(72) H(34) 3.583 3_566
H(72) H(42) 2.497 1_565
H(72) H(45) 2.641 1_565
H(72) H(46) 2.938 1_565
H(72) H(48) 3.324 1_565
H(72) H(51) 2.924 2_556
H(72) H(53) 3.058 2_556
H(73) C(20) 3.148 1_565
H(73) C(21) 3.509 1_565
H(73) C(49) 3.471 3_576
H(73) C(54) 3.441 3_576
H(73) H(33) 3.116 1_565
H(73) H(42) 3.182 1_565
H(73) H(68) 3.488 3_576
H(73) H(73) 3.241 3_576
H(73) H(74) 2.770 3_576
H(74) C(21) 3.002 3_566
H(74) C(49) 2.963 3_576
H(74) C(50) 3.525 3_576
H(74) C(54) 3.417 3_576
H(74) H(33) 3.589 3_566
H(74) H(34) 2.443 3_566
H(74) H(53) 3.300 2_556
H(74) H(68) 2.554 3_576
H(74) H(73) 2.770 3_576
H(74) H(74) 3.190 3_576
H(75) C(32) 2.936 1_565
H(75) H(20) 3.262 2_656
H(75) H(23) 3.250 2_656
H(75) H(25) 2.858 2_656
H(75) H(42) 3.187 1_565
H(75) H(43) 2.826 1_565
H(75) H(45) 2.280 1_565
H(75) H(51) 2.956 2_556
H(76) C(12) 3.260 2_656
H(76) C(13) 3.421 2_656
H(76) C(14) 3.530 2_656
H(76) H(23) 2.412 2_656
H(76) H(24) 3.160 2_656
H(76) H(25) 2.785 2_656
H(76) H(51) 3.580 2_556
H(77) N(2) 3.406 1_565
H(77) C(19) 3.409 1_565
H(77) H(25) 3.028 2_656
H(77) H(30) 3.388 1_565
H(77) H(32) 3.541 1_565
H(77) H(37) 3.537 1_565
H(78) C(10) 3.180 3_666
H(78) C(11) 3.507 3_666
H(78) H(15) 3.218 3_666
H(78) H(19) 2.382 3_666
H(78) H(20) 3.372 3_666
H(78) H(21) 3.049 3_666
H(79) C(10) 3.165 3_666
H(79) C(32) 3.311 4_554
H(79) H(19) 2.815 3_666
H(79) H(20) 2.660 3_666
H(79) H(21) 3.437 3_666
H(79) H(33) 3.067 3_566
H(79) H(43) 3.465 4_554
H(79) H(44) 2.668 4_554
H(79) H(45) 3.306 4_554
H(79) H(52) 2.957 3_566
H(80) N(3) 2.451 3_566
H(80) C(20) 3.163 3_566
H(80) C(23) 3.448 3_566
H(80) C(25) 3.099 3_566
H(80) H(33) 2.293 3_566
H(80) H(42) 3.584 3_566
H(80) H(44) 3.581 4_554
H(80) H(49) 3.290 3_566
H(80) H(52) 3.051 3_566
H(81) N(3) 3.521 3_566
H(81) C(34) 3.497 3_566
H(81) C(35) 2.941 3_566
H(81) H(19) 3.522 3_666
H(81) H(20) 3.240 3_666
H(81) H(21) 2.998 3_666
H(81) H(49) 3.382 3_566
H(81) H(50) 3.476 3_566
H(81) H(51) 3.486 3_566
H(81) H(52) 1.970 3_566
H(81) H(59) 3.486 4_564
H(82) C(39) 3.536 4_564
H(82) H(52) 3.485 3_566
H(82) H(59) 3.550 4_564
H(82) H(60) 3.066 4_564
H(82) H(61) 3.425 4_564
H(83) C(11) 3.421 3_666
H(83) C(39) 3.384 4_564
H(83) H(21) 2.504 3_666
H(83) H(59) 3.164 4_564
H(83) H(60) 3.387 4_564
H(83) H(61) 3.040 4_564
H(84) C(60) 3.296 4_564
H(84) H(4) 3.408 1_565

loop_
_geom_torsion_atom_site_label_1
_geom_torsion_atom_site_label_2
_geom_torsion_atom_site_label_3
_geom_torsion_atom_site_label_4
_geom_torsion
O(1) V(1) O(2) C(37) 127.2(13)
O(2) V(1) O(1) C(15) -130.9(12)
O(1) V(1) N(1) C(5) 112(11)
N(1) V(1) O(1) C(15) 0.7(14)
O(1) V(1) C(1) Si(1) 74.5(7)
C(1) V(1) O(1) C(15) 107.6(13)
O(2) V(1) N(1) C(5) -116(11)
N(1) V(1) O(2) C(37) -4.3(14)
O(2) V(1) C(1) Si(1) -49.3(7)
C(1) V(1) O(2) C(37) -112.2(13)
N(1) V(1) C(1) Si(1) -167.8(6)
C(1) V(1) N(1) C(5) -1(10)
C(2) Si(1) C(1) V(1) -152.7(7)
C(3) Si(1) C(1) V(1) -33.3(8)
C(4) Si(1) C(1) V(1) 86.0(8)
V(1) O(1) C(15) C(16) 53.1(17)
V(1) O(1) C(15) C(17) -70.5(16)
V(1) O(1) C(15) C(18) 170.0(9)
V(1) O(2) C(37) C(38) 61.8(16)
V(1) O(2) C(37) C(39) -60.9(17)
V(1) O(2) C(37) C(40) -178.2(11)
V(1) N(1) C(5) C(6) 50(12)
V(1) N(1) C(5) C(7) -64(12)
V(1) N(1) C(5) C(8) 175(9)
C(18) N(2) C(19) C(20) -0.3(16)
C(18) N(2) C(19) C(23) 179.8(9)
C(19) N(2) C(18) C(15) 179.8(10)
C(19) N(2) C(18) C(22) -0.2(17)
C(23) N(3) C(25) C(26) -97.2(14)
C(23) N(3) C(25) C(30) 88.6(16)
C(25) N(3) C(23) C(19) -177.6(12)
C(25) N(3) C(23) C(24) -1(2)
C(40) N(4) C(41) C(42) 3(3)
C(40) N(4) C(41) C(45) 178.6(16)
C(41) N(4) C(40) C(37) -178.5(17)
C(41) N(4) C(40) C(44) 1(2)
C(45) N(5) C(47) C(48) -89(2)
C(45) N(5) C(47) C(52) 97(2)
C(47) N(5) C(45) C(41) 177.2(17)
C(47) N(5) C(45) C(46) -7(2)
N(1) C(5) C(6) C(9) -177.4(15)
N(1) C(5) C(7) C(11) 175.8(19)
N(1) C(5) C(8) C(13) -179.7(13)
C(6) C(5) C(7) C(11) 59(2)
C(7) C(5) C(6) C(9) -60(2)
C(6) C(5) C(8) C(13) -56(2)
C(8) C(5) C(6) C(9) 56(2)
C(7) C(5) C(8) C(13) 58(2)
C(8) C(5) C(7) C(11) -59(2)
C(5) C(6) C(9) C(10) 61(2)
C(5) C(6) C(9) C(14) -58(2)
C(5) C(7) C(11) C(10) -61(2)
C(5) C(7) C(11) C(12) 65(3)
C(5) C(8) C(13) C(12) -60(2)
C(5) C(8) C(13) C(14) 58(2)
C(6) C(9) C(10) C(11) -64(2)
C(6) C(9) C(14) C(13) 65(2)
C(10) C(9) C(14) C(13) -49(2)
C(14) C(9) C(10) C(11) 49(3)
C(9) C(10) C(11) C(7) 64(2)
C(9) C(10) C(11) C(12) -54(3)
C(7) C(11) C(12) C(13) -67(2)
C(10) C(11) C(12) C(13) 51(3)
C(11) C(12) C(13) C(8) 65(2)
C(11) C(12) C(13) C(14) -48(3)
C(8) C(13) C(14) C(9) -66(2)
C(12) C(13) C(14) C(9) 48(2)
O(1) C(15) C(18) N(2) -177.8(12)
O(1) C(15) C(18) C(22) 2(2)
C(16) C(15) C(18) N(2) -61.9(16)
C(16) C(15) C(18) C(22) 118.1(17)
C(17) C(15) C(18) N(2) 64.3(18)
C(17) C(15) C(18) C(22) -115.7(17)
N(2) C(18) C(22) C(21) 0.4(17)
C(15) C(18) C(22) C(21) -179.6(13)
N(2) C(19) C(20) C(21) 0.6(18)
N(2) C(19) C(23) N(3) 170.1(13)
N(2) C(19) C(23) C(24) -6.8(18)
C(20) C(19) C(23) N(3) -10(2)
C(20) C(19) C(23) C(24) 173.4(13)
C(23) C(19) C(20) C(21) -179.6(12)
C(19) C(20) C(21) C(22) -0.3(16)
C(20) C(21) C(22) C(18) -0.1(18)
N(3) C(25) C(26) C(27) -173.4(11)
N(3) C(25) C(26) C(31) 3.6(17)
N(3) C(25) C(30) C(29) 174.1(11)
N(3) C(25) C(30) C(34) -3.7(18)
C(26) C(25) C(30) C(29) 0.1(15)
C(26) C(25) C(30) C(34) -177.7(11)
C(30) C(25) C(26) C(27) 0.9(17)
C(30) C(25) C(26) C(31) 177.9(12)
C(25) C(26) C(27) C(28) -0.1(16)
C(25) C(26) C(31) C(32) 106.3(14)
C(25) C(26) C(31) C(33) -134.4(13)
C(27) C(26) C(31) C(32) -76.7(16)
C(27) C(26) C(31) C(33) 42.6(17)
C(31) C(26) C(27) C(28) -177.3(12)
C(26) C(27) C(28) C(29) -1.6(19)
C(27) C(28) C(29) C(30) 2.6(19)
C(28) C(29) C(30) C(25) -1.9(19)
C(28) C(29) C(30) C(34) 175.9(12)
C(25) C(30) C(34) C(35) 116.9(13)
C(25) C(30) C(34) C(36) -121.9(14)
C(29) C(30) C(34) C(35) -60.8(16)
C(29) C(30) C(34) C(36) 60.3(17)
O(2) C(37) C(40) N(4) -173.1(14)
O(2) C(37) C(40) C(44) 8(2)
C(38) C(37) C(40) N(4) -52(2)
C(38) C(37) C(40) C(44) 128.5(19)
C(39) C(37) C(40) N(4) 70(2)
C(39) C(37) C(40) C(44) -109(2)
N(4) C(40) C(44) C(43) -3(3)
C(37) C(40) C(44) C(43) 176.2(19)
N(4) C(41) C(42) C(43) -3(3)
N(4) C(41) C(45) N(5) -169.5(17)
N(4) C(41) C(45) C(46) 14(2)
C(42) C(41) C(45) N(5) 6(3)
C(42) C(41) C(45) C(46) -169.9(19)
C(45) C(41) C(42) C(43) -179(2)
C(41) C(42) C(43) C(44) 1(2)
C(42) C(43) C(44) C(40) 2(3)
N(5) C(47) C(48) C(49) -169.4(17)
N(5) C(47) C(48) C(53) 6(2)
N(5) C(47) C(52) C(51) 170(2)
N(5) C(47) C(52) C(56) -10(3)
C(48) C(47) C(52) C(51) -4(3)
C(48) C(47) C(52) C(56) 176(2)
C(52) C(47) C(48) C(49) 4(2)
C(52) C(47) C(48) C(53) -179.7(17)
C(47) C(48) C(49) C(50) -4(2)
C(47) C(48) C(53) C(54) -123.3(17)
C(47) C(48) C(53) C(55) 121.6(18)
C(49) C(48) C(53) C(54) 52(2)
C(49) C(48) C(53) C(55) -63(2)
C(53) C(48) C(49) C(50) -179.5(13)
C(48) C(49) C(50) C(51) 4(3)
C(49) C(50) C(51) C(52) -5(3)
C(50) C(51) C(52) C(47) 4(3)
C(50) C(51) C(52) C(56) -175(2)
C(47) C(52) C(56) C(57) 83(3)
C(47) C(52) C(56) C(58) -168(2)
C(51) C(52) C(56) C(57) -97(3)
C(51) C(52) C(56) C(58) 11(3)
